data_7214367
loop_
_publ_author_name
'Lodochnikova, Olga'
'Dobrynin, Alexey B.'
'Andreeva, Olga V.'
'Strobykina, Irina Yu'
'Kataev, Vladimir E.'
'Litvinov, Igor'

_publ_section_title
;
 Z&#x2019;=2 crystallization of the three isomeric piridinoylhydrazone
 derivatives of isosteviol: Inclusion of an &#x201C;extra&#x201D; molecule
 in a unitcell as a &#x201C;cost&#x201D; of transferring a robust
 mirror-symmetrical H-bonding motif from an racemic environment into a
 homochiral one
;
_journal_name_full CrystEngComm
_journal_paper_doi 10.1039/c4ce00173g
_journal_year 2014
_chemical_absolute_configuration rmad
_chemical_formula_moiety 'C27 H37 N3 O3'
_chemical_formula_sum 'C27 H37 N3 O3'
_chemical_formula_weight 451.60
_chemical_melting_point 548
_chemical_name_systematic
;Methyl 16-[N'-(pyridin-4-ylcarbonyl)hydrazono]-
ent-beyeran-19-oate
;
_space_group_IT_number 4
_symmetry_cell_setting monoclinic
_symmetry_Int_Tables_number 4
_symmetry_space_group_name_Hall 'P 2yb'
_symmetry_space_group_name_H-M 'P 1 21 1'
_atom_sites_solution_hydrogens geom
_atom_sites_solution_primary direct
_atom_sites_solution_secondary difmap
_audit_creation_method SHELXL-97
_cell_angle_alpha 90.00
_cell_angle_beta 93.140(2)
_cell_angle_gamma 90.00
_cell_formula_units_Z 4
_cell_length_a 8.1092(2)
_cell_length_b 19.7095(7)
_cell_length_c 15.5832(5)
_cell_measurement_temperature 296(2)
_cell_volume 2486.90(13)
_computing_structure_refinement 'SHELXL-97 (Sheldrick, 1997)'
_diffrn_ambient_temperature 296(2)
_diffrn_measured_fraction_theta_full 0.978
_diffrn_measured_fraction_theta_max 0.978
_diffrn_radiation_monochromator graphite
_diffrn_radiation_type CuK\a
_diffrn_radiation_wavelength 1.54178
_diffrn_reflns_av_R_equivalents 0.0315
_diffrn_reflns_av_sigmaI/netI 0.0241
_diffrn_reflns_limit_h_max 9
_diffrn_reflns_limit_h_min -7
_diffrn_reflns_limit_k_max 23
_diffrn_reflns_limit_k_min -22
_diffrn_reflns_limit_l_max 18
_diffrn_reflns_limit_l_min -18
_diffrn_reflns_number 27709
_diffrn_reflns_theta_full 69.95
_diffrn_reflns_theta_max 69.95
_diffrn_reflns_theta_min 3.62
_diffrn_source 'fine-focus sealed tube'
_exptl_absorpt_coefficient_mu 0.624
_exptl_absorpt_correction_T_max 0.9694
_exptl_absorpt_correction_T_min 0.7883
_exptl_absorpt_correction_type multi-scan
_exptl_absorpt_process_details SADABS
_exptl_crystal_colour colorless
_exptl_crystal_density_diffrn 1.206
_exptl_crystal_density_method 'not measured'
_exptl_crystal_description prismatic
_exptl_crystal_F_000 976
_exptl_crystal_size_max 0.40
_exptl_crystal_size_mid 0.20
_exptl_crystal_size_min 0.05
_refine_diff_density_max 0.114
_refine_diff_density_min -0.124
_refine_diff_density_rms 0.027
_refine_ls_abs_structure_details 'Flack H D (1983), Acta Cryst. A39, 876-881'
_refine_ls_abs_structure_Flack -0.17(15)
_refine_ls_extinction_method none
_refine_ls_goodness_of_fit_ref 1.031
_refine_ls_hydrogen_treatment mixed
_refine_ls_matrix_type full
_refine_ls_number_parameters 611
_refine_ls_number_reflns 8548
_refine_ls_number_restraints 1
_refine_ls_restrained_S_all 1.031
_refine_ls_R_factor_all 0.0382
_refine_ls_R_factor_gt 0.0350
_refine_ls_shift/su_max 0.007
_refine_ls_shift/su_mean 0.002
_refine_ls_structure_factor_coef Fsqd
_refine_ls_weighting_details 'calc w=1/[\s^2^(Fo^2^)+(0.0536P)^2^+0.2150P] where P=(Fo^2^+2Fc^2^)/3'
_refine_ls_weighting_scheme calc
_refine_ls_wR_factor_gt 0.0900
_refine_ls_wR_factor_ref 0.0931
_reflns_number_gt 7937
_reflns_number_total 8548
_reflns_threshold_expression >2sigma(I)
_cod_data_source_file c4ce00173g1.cif
_cod_data_source_block k115_fin
_cod_original_sg_symbol_H-M 'P 21'
_cod_database_code 7214367

loop_
_symmetry_equiv_pos_as_xyz
'x, y, z'
'-x, y+1/2, -z'

loop_
_atom_site_label
_atom_site_type_symbol
_atom_site_fract_x
_atom_site_fract_y
_atom_site_fract_z
_atom_site_U_iso_or_equiv
_atom_site_adp_type
_atom_site_occupancy
_atom_site_symmetry_multiplicity
_atom_site_calc_flag
_atom_site_refinement_flags
C1A C 0.8224(2) 1.14743(10) 0.72434(16) 0.0632(5) Uani 1 1 d .
H1A1 H 0.7715 1.1612 0.6693 0.076 Uiso 1 1 calc R
H1A2 H 0.7347 1.1341 0.7608 0.076 Uiso 1 1 calc R
C1B C 0.6555(3) 0.48955(12) 0.60957(14) 0.0697(6) Uani 1 1 d .
H1B1 H 0.5687 0.4716 0.5707 0.084 Uiso 1 1 calc R
H1B2 H 0.7130 0.5244 0.5790 0.084 Uiso 1 1 calc R
C2A C 0.9140(3) 1.20785(11) 0.76504(18) 0.0725(6) Uani 1 1 d .
H2A1 H 0.8383 1.2457 0.7691 0.087 Uiso 1 1 calc R
H2A2 H 0.9548 1.1960 0.8228 0.087 Uiso 1 1 calc R
C2B C 0.7763(4) 0.43270(14) 0.63378(17) 0.0860(8) Uani 1 1 d .
H2B1 H 0.8164 0.4127 0.5820 0.103 Uiso 1 1 calc R
H2B2 H 0.8704 0.4512 0.6671 0.103 Uiso 1 1 calc R
C3A C 1.0578(3) 1.22905(11) 0.71266(18) 0.0729(6) Uani 1 1 d .
H3A1 H 1.1159 1.2662 0.7418 0.087 Uiso 1 1 calc R
H3A2 H 1.0151 1.2456 0.6572 0.087 Uiso 1 1 calc R
C3B C 0.6949(4) 0.37844(12) 0.68555(16) 0.0798(7) Uani 1 1 d .
H3B1 H 0.7758 0.3437 0.7011 0.096 Uiso 1 1 calc R
H3B2 H 0.6074 0.3574 0.6499 0.096 Uiso 1 1 calc R
C4A C 1.1807(2) 1.17132(10) 0.69858(14) 0.0582(5) Uani 1 1 d .
C4B C 0.6221(3) 0.40564(10) 0.76770(13) 0.0590(5) Uani 1 1 d .
C5A C 1.0843(2) 1.10945(9) 0.65969(12) 0.0496(4) Uani 1 1 d .
H5A H 1.0343 1.1263 0.6051 0.060 Uiso 1 1 calc R
C5B C 0.5023(2) 0.46497(9) 0.74217(12) 0.0485(4) Uani 1 1 d .
H5B H 0.4185 0.4438 0.7031 0.058 Uiso 1 1 calc R
C6A C 1.1888(2) 1.04902(10) 0.63411(12) 0.0507(4) Uani 1 1 d .
H6A1 H 1.2839 1.0651 0.6049 0.061 Uiso 1 1 calc R
H6A2 H 1.2286 1.0248 0.6853 0.061 Uiso 1 1 calc R
C6B C 0.4033(2) 0.49444(10) 0.81371(13) 0.0535(4) Uani 1 1 d .
H6B1 H 0.3653 0.4581 0.8496 0.064 Uiso 1 1 calc R
H6B2 H 0.4728 0.5244 0.8493 0.064 Uiso 1 1 calc R
C7A C 1.0883(2) 1.00139(11) 0.57545(12) 0.0532(4) Uani 1 1 d .
H7A1 H 1.1571 0.9632 0.5610 0.064 Uiso 1 1 calc R
H7A2 H 1.0568 1.0251 0.5225 0.064 Uiso 1 1 calc R
C7B C 0.2569(2) 0.53342(10) 0.77516(13) 0.0551(5) Uani 1 1 d .
H7B1 H 0.1955 0.5520 0.8214 0.066 Uiso 1 1 calc R
H7B2 H 0.1846 0.5022 0.7431 0.066 Uiso 1 1 calc R
C8A C 0.9330(2) 0.97463(9) 0.61466(11) 0.0443(4) Uani 1 1 d .
C8B C 0.30263(19) 0.59105(9) 0.71583(11) 0.0447(4) Uani 1 1 d .
C9A C 0.8339(2) 1.03359(9) 0.65271(11) 0.0448(4) Uani 1 1 d .
H9A H 0.7909 1.0598 0.6030 0.054 Uiso 1 1 calc R
C9B C 0.4274(2) 0.56655(9) 0.65057(11) 0.0455(4) Uani 1 1 d .
H9B H 0.3638 0.5366 0.6109 0.055 Uiso 1 1 calc R
C10A C 0.9347(2) 1.08547(9) 0.71063(11) 0.0449(4) Uani 1 1 d .
C10B C 0.5758(2) 0.52233(9) 0.68724(12) 0.0467(4) Uani 1 1 d .
C11A C 0.6802(2) 1.00582(10) 0.69469(13) 0.0506(4) Uani 1 1 d .
H11A H 0.7143 0.9852 0.7493 0.061 Uiso 1 1 calc R
H11B H 0.6073 1.0434 0.7062 0.061 Uiso 1 1 calc R
C11B C 0.4780(2) 0.62687(10) 0.59547(13) 0.0556(5) Uani 1 1 d .
H11C H 0.5515 0.6561 0.6299 0.067 Uiso 1 1 calc R
H11D H 0.5384 0.6101 0.5478 0.067 Uiso 1 1 calc R
C12A C 0.5848(2) 0.95355(10) 0.63951(13) 0.0539(4) Uani 1 1 d .
H12A H 0.5245 0.9767 0.5926 0.065 Uiso 1 1 calc R
H12B H 0.5049 0.9313 0.6741 0.065 Uiso 1 1 calc R
C12B C 0.3300(3) 0.66874(11) 0.55990(12) 0.0615(5) Uani 1 1 d .
H12C H 0.2746 0.6440 0.5128 0.074 Uiso 1 1 calc R
H12D H 0.3701 0.7110 0.5370 0.074 Uiso 1 1 calc R
C13A C 0.6974(2) 0.89973(10) 0.60237(12) 0.0498(4) Uani 1 1 d .
C13B C 0.2042(2) 0.68475(10) 0.62749(12) 0.0550(5) Uani 1 1 d .
C14A C 0.8201(2) 0.93692(10) 0.54807(12) 0.0532(4) Uani 1 1 d .
H14A H 0.7637 0.9685 0.5088 0.064 Uiso 1 1 calc R
H14B H 0.8828 0.9051 0.5153 0.064 Uiso 1 1 calc R
C14B C 0.1482(2) 0.61776(10) 0.66490(14) 0.0578(5) Uani 1 1 d .
H14C H 0.1127 0.5864 0.6196 0.069 Uiso 1 1 calc R
H14D H 0.0580 0.6248 0.7023 0.069 Uiso 1 1 calc R
C15A C 0.9680(2) 0.91702(9) 0.68020(11) 0.0443(4) Uani 1 1 d .
H15A H 1.0631 0.8906 0.6651 0.053 Uiso 1 1 calc R
H15B H 0.9886 0.9352 0.7376 0.053 Uiso 1 1 calc R
C15B C 0.36247(19) 0.65675(9) 0.76310(11) 0.0442(4) Uani 1 1 d .
H15C H 0.3185 0.6594 0.8197 0.053 Uiso 1 1 calc R
H15D H 0.4821 0.6581 0.7693 0.053 Uiso 1 1 calc R
C16A C 0.8140(2) 0.87424(9) 0.67518(11) 0.0436(4) Uani 1 1 d .
C16B C 0.2969(2) 0.71415(9) 0.70644(11) 0.0452(4) Uani 1 1 d .
C17A C 0.5986(3) 0.84356(12) 0.55630(14) 0.0675(6) Uani 1 1 d .
H17A H 0.6727 0.8095 0.5371 0.101 Uiso 1 1 calc R
H17B H 0.5363 0.8622 0.5077 0.101 Uiso 1 1 calc R
H17C H 0.5245 0.8235 0.5951 0.101 Uiso 1 1 calc R
C17B C 0.0654(3) 0.72970(13) 0.58968(17) 0.0786(7) Uani 1 1 d .
H17D H 0.0121 0.7076 0.5408 0.118 Uiso 1 1 calc R
H17E H 0.1103 0.7723 0.5722 0.118 Uiso 1 1 calc R
H17F H -0.0137 0.7375 0.6323 0.118 Uiso 1 1 calc R
C18A C 1.3084(3) 1.19624(13) 0.63500(18) 0.0793(7) Uani 1 1 d .
H18A H 1.3575 1.2378 0.6558 0.119 Uiso 1 1 calc R
H18B H 1.2540 1.2038 0.5796 0.119 Uiso 1 1 calc R
H18C H 1.3929 1.1625 0.6303 0.119 Uiso 1 1 calc R
C18B C 0.5257(3) 0.34738(12) 0.80801(16) 0.0751(6) Uani 1 1 d .
H18D H 0.4248 0.3395 0.7743 0.113 Uiso 1 1 calc R
H18E H 0.5008 0.3595 0.8655 0.113 Uiso 1 1 calc R
H18F H 0.5916 0.3069 0.8092 0.113 Uiso 1 1 calc R
C19A C 1.2847(2) 1.15315(10) 0.77985(14) 0.0566(5) Uani 1 1 d .
C19B C 0.7630(3) 0.42211(12) 0.83311(15) 0.0671(6) Uani 1 1 d .
C20A C 0.9907(2) 1.05700(10) 0.79968(12) 0.0503(4) Uani 1 1 d .
H20A H 1.0767 1.0242 0.7934 0.076 Uiso 1 1 calc R
H20B H 0.8987 1.0357 0.8251 0.076 Uiso 1 1 calc R
H20C H 1.0315 1.0933 0.8359 0.076 Uiso 1 1 calc R
C20B C 0.7066(2) 0.56364(11) 0.73925(14) 0.0577(5) Uani 1 1 d .
H20D H 0.8014 0.5357 0.7527 0.087 Uiso 1 1 calc R
H20E H 0.6616 0.5791 0.7915 0.087 Uiso 1 1 calc R
H20F H 0.7386 0.6020 0.7061 0.087 Uiso 1 1 calc R
C21A C 1.3585(4) 1.17888(18) 0.9242(2) 0.1049(10) Uani 1 1 d .
H21A H 1.3400 1.1325 0.9398 0.157 Uiso 1 1 calc R
H21B H 1.3255 1.2082 0.9694 0.157 Uiso 1 1 calc R
H21C H 1.4736 1.1856 0.9155 0.157 Uiso 1 1 calc R
C21B C 0.8376(3) 0.47183(16) 0.96805(18) 0.0883(8) Uani 1 1 d .
H21D H 0.8501 0.4347 1.0077 0.133 Uiso 1 1 calc R
H21E H 0.8045 0.5117 0.9981 0.133 Uiso 1 1 calc R
H21F H 0.9408 0.4802 0.9426 0.133 Uiso 1 1 calc R
C22A C 0.85384(19) 0.75144(8) 0.83436(11) 0.0419(4) Uani 1 1 d .
C22B C 0.36228(19) 0.85680(8) 0.82833(11) 0.0414(4) Uani 1 1 d .
C23A C 1.2076(3) 0.74163(15) 1.00186(16) 0.0771(7) Uani 1 1 d .
H23A H 1.2799 0.7708 1.0320 0.092 Uiso 1 1 calc R
C23B C 0.7270(2) 0.89665(13) 0.98320(13) 0.0625(5) Uani 1 1 d .
H23B H 0.8051 0.8739 1.0184 0.075 Uiso 1 1 calc R
C24A C 1.0938(2) 0.77006(11) 0.94254(13) 0.0583(5) Uani 1 1 d .
H24A H 1.0914 0.8166 0.9328 0.070 Uiso 1 1 calc R
C24B C 0.6112(2) 0.85788(10) 0.93549(11) 0.0510(4) Uani 1 1 d .
H24B H 0.6132 0.8108 0.9382 0.061 Uiso 1 1 calc R
C25A C 0.98484(19) 0.72748(9) 0.89869(11) 0.0429(4) Uani 1 1 d .
C25B C 0.49335(18) 0.89151(9) 0.88406(10) 0.0409(3) Uani 1 1 d .
C26A C 0.9939(2) 0.65924(10) 0.91736(12) 0.0534(4) Uani 1 1 d .
H26A H 0.9199 0.6290 0.8902 0.064 Uiso 1 1 calc R
C26B C 0.4956(2) 0.96146(9) 0.88427(12) 0.0497(4) Uani 1 1 d .
H26B H 0.4160 0.9858 0.8520 0.060 Uiso 1 1 calc R
C27A C 1.1134(3) 0.63602(12) 0.97661(14) 0.0659(5) Uani 1 1 d .
H27A H 1.1188 0.5897 0.9875 0.079 Uiso 1 1 calc R
C27B C 0.6180(2) 0.99491(11) 0.93320(13) 0.0590(5) Uani 1 1 d .
H27B H 0.6190 1.0421 0.9318 0.071 Uiso 1 1 calc R
N1A N 0.77448(16) 0.82426(8) 0.72094(9) 0.0460(3) Uani 1 1 d .
N1B N 0.30195(17) 0.77772(8) 0.71865(10) 0.0492(4) Uani 1 1 d .
N2A N 0.89267(17) 0.80414(7) 0.78494(9) 0.0438(3) Uani 1 1 d .
N2B N 0.40352(17) 0.79893(8) 0.79041(10) 0.0460(3) Uani 1 1 d .
N3A N 1.2206(2) 0.67604(11) 1.01865(13) 0.0754(5) Uani 1 1 d .
N3B N 0.7333(2) 0.96392(10) 0.98171(11) 0.0637(4) Uani 1 1 d .
O1A O 1.38186(19) 1.10657(8) 0.78572(11) 0.0737(4) Uani 1 1 d .
O1B O 0.9032(2) 0.40458(14) 0.82717(16) 0.1180(8) Uani 1 1 d .
O2A O 1.2628(2) 1.19447(8) 0.84596(12) 0.0782(4) Uani 1 1 d .
O2B O 0.71312(18) 0.45515(9) 0.90155(10) 0.0743(4) Uani 1 1 d .
O3A O 0.71837(14) 0.72337(7) 0.82999(9) 0.0566(3) Uani 1 1 d .
O3B O 0.22410(14) 0.88204(6) 0.81902(9) 0.0551(3) Uani 1 1 d .
H2A H 0.993(3) 0.8211(10) 0.7860(13) 0.050(5) Uiso 1 1 d .
H2B H 0.504(3) 0.7811(12) 0.7920(15) 0.064(6) Uiso 1 1 d .

loop_
_atom_site_aniso_label
_atom_site_aniso_U_11
_atom_site_aniso_U_22
_atom_site_aniso_U_33
_atom_site_aniso_U_23
_atom_site_aniso_U_13
_atom_site_aniso_U_12
C1A 0.0549(11) 0.0521(12) 0.0836(14) 0.0047(10) 0.0137(9) 0.0170(9)
C1B 0.0901(15) 0.0647(13) 0.0572(12) 0.0108(10) 0.0312(11) 0.0306(12)
C2A 0.0720(13) 0.0446(11) 0.1019(18) -0.0026(11) 0.0135(12) 0.0213(10)
C2B 0.1092(19) 0.0801(16) 0.0727(15) 0.0166(13) 0.0426(13) 0.0456(15)
C3A 0.0802(14) 0.0432(11) 0.0953(17) 0.0106(11) 0.0059(12) 0.0080(10)
C3B 0.1149(19) 0.0586(13) 0.0679(14) 0.0076(11) 0.0238(13) 0.0320(13)
C4A 0.0595(11) 0.0461(10) 0.0697(12) 0.0084(9) 0.0108(9) 0.0005(8)
C4B 0.0715(12) 0.0493(11) 0.0569(11) 0.0081(9) 0.0105(9) 0.0091(9)
C5A 0.0488(9) 0.0477(10) 0.0529(10) 0.0103(8) 0.0084(7) 0.0051(8)
C5B 0.0532(9) 0.0448(10) 0.0478(10) -0.0002(8) 0.0054(7) 0.0001(8)
C6A 0.0443(9) 0.0541(11) 0.0550(10) 0.0022(8) 0.0138(7) 0.0034(7)
C6B 0.0582(10) 0.0535(11) 0.0503(11) 0.0009(8) 0.0159(8) -0.0019(8)
C7A 0.0498(9) 0.0633(11) 0.0478(10) -0.0003(8) 0.0142(7) 0.0045(8)
C7B 0.0453(9) 0.0534(11) 0.0678(12) -0.0078(9) 0.0152(8) -0.0059(8)
C8A 0.0420(8) 0.0516(10) 0.0395(8) 0.0017(7) 0.0040(6) 0.0057(7)
C8B 0.0362(8) 0.0461(9) 0.0514(10) -0.0106(7) 0.0002(7) -0.0022(7)
C9A 0.0424(8) 0.0474(9) 0.0447(9) 0.0116(7) 0.0042(7) 0.0123(7)
C9B 0.0488(9) 0.0458(9) 0.0417(9) -0.0082(7) 0.0013(7) 0.0032(7)
C10A 0.0429(8) 0.0423(9) 0.0501(9) 0.0066(7) 0.0087(7) 0.0112(7)
C10B 0.0521(9) 0.0452(9) 0.0439(9) 0.0017(7) 0.0125(7) 0.0054(7)
C11A 0.0397(8) 0.0553(11) 0.0574(11) 0.0061(8) 0.0080(7) 0.0099(7)
C11B 0.0667(11) 0.0510(10) 0.0496(10) 0.0028(8) 0.0090(8) 0.0125(9)
C12A 0.0401(9) 0.0618(12) 0.0593(11) 0.0120(9) -0.0035(7) 0.0093(8)
C12B 0.0840(13) 0.0524(11) 0.0467(10) -0.0085(9) -0.0101(9) 0.0129(10)
C13A 0.0450(9) 0.0591(11) 0.0444(9) 0.0046(8) -0.0080(7) 0.0039(8)
C13B 0.0540(10) 0.0540(11) 0.0546(11) -0.0167(9) -0.0187(8) 0.0103(8)
C14A 0.0534(10) 0.0632(12) 0.0424(9) 0.0022(8) -0.0024(7) 0.0048(8)
C14B 0.0424(9) 0.0589(12) 0.0705(13) -0.0192(10) -0.0130(8) 0.0000(8)
C15A 0.0388(8) 0.0445(9) 0.0492(9) 0.0006(8) -0.0021(6) 0.0076(7)
C15B 0.0374(8) 0.0494(10) 0.0451(9) -0.0087(7) -0.0033(6) 0.0005(7)
C16A 0.0407(8) 0.0460(10) 0.0435(9) 0.0006(7) -0.0045(6) 0.0077(7)
C16B 0.0359(8) 0.0497(10) 0.0489(10) -0.0101(8) -0.0061(7) 0.0031(7)
C17A 0.0643(12) 0.0751(14) 0.0607(12) 0.0011(10) -0.0181(10) -0.0082(10)
C17B 0.0759(14) 0.0754(15) 0.0798(15) -0.0244(13) -0.0386(12) 0.0257(12)
C18A 0.0845(15) 0.0665(14) 0.0890(17) 0.0137(13) 0.0226(12) -0.0199(12)
C18B 0.0988(17) 0.0529(12) 0.0742(15) 0.0121(11) 0.0107(13) 0.0002(11)
C19A 0.0549(10) 0.0459(10) 0.0696(13) -0.0056(9) 0.0081(9) -0.0030(8)
C19B 0.0679(13) 0.0650(13) 0.0689(14) 0.0164(11) 0.0071(10) 0.0143(10)
C20A 0.0538(9) 0.0516(10) 0.0463(10) 0.0022(8) 0.0080(7) 0.0039(8)
C20B 0.0397(9) 0.0554(11) 0.0777(13) 0.0105(10) 0.0013(8) 0.0028(8)
C21A 0.102(2) 0.118(2) 0.092(2) -0.0446(19) -0.0183(16) 0.0079(18)
C21B 0.0816(16) 0.100(2) 0.0804(17) 0.0121(15) -0.0201(13) -0.0071(14)
C22A 0.0362(8) 0.0381(8) 0.0506(9) -0.0010(7) -0.0043(7) 0.0025(6)
C22B 0.0401(8) 0.0401(9) 0.0431(9) 0.0002(7) -0.0050(6) 0.0007(7)
C23A 0.0674(13) 0.0976(19) 0.0631(13) 0.0017(13) -0.0249(10) -0.0130(12)
C23B 0.0500(10) 0.0855(16) 0.0505(11) -0.0096(10) -0.0101(8) 0.0053(10)
C24A 0.0543(10) 0.0623(12) 0.0570(11) 0.0043(9) -0.0099(8) -0.0070(9)
C24B 0.0501(10) 0.0523(10) 0.0497(10) -0.0039(8) -0.0063(7) 0.0058(8)
C25A 0.0350(8) 0.0501(10) 0.0436(9) 0.0033(7) 0.0010(6) 0.0021(7)
C25B 0.0380(8) 0.0463(9) 0.0382(8) -0.0051(7) 0.0004(6) -0.0013(7)
C26A 0.0531(10) 0.0510(10) 0.0553(11) 0.0070(9) -0.0044(8) 0.0037(8)
C26B 0.0545(10) 0.0463(10) 0.0479(10) -0.0026(8) -0.0010(7) -0.0029(8)
C27A 0.0687(13) 0.0671(13) 0.0603(12) 0.0152(10) -0.0098(10) 0.0123(10)
C27B 0.0662(12) 0.0537(11) 0.0569(12) -0.0120(9) 0.0030(9) -0.0142(9)
N1A 0.0387(7) 0.0487(8) 0.0495(8) 0.0049(7) -0.0073(6) 0.0074(6)
N1B 0.0428(7) 0.0502(9) 0.0529(9) -0.0124(7) -0.0128(6) 0.0043(6)
N2A 0.0321(7) 0.0463(8) 0.0520(8) 0.0057(6) -0.0072(5) 0.0016(6)
N2B 0.0376(7) 0.0447(8) 0.0541(8) -0.0111(7) -0.0119(6) 0.0042(6)
N3A 0.0713(11) 0.0897(15) 0.0630(11) 0.0201(10) -0.0174(9) 0.0055(10)
N3B 0.0557(9) 0.0753(12) 0.0596(10) -0.0203(9) -0.0023(7) -0.0098(8)
O1A 0.0717(9) 0.0665(10) 0.0818(11) -0.0126(8) -0.0063(8) 0.0186(8)
O1B 0.0744(12) 0.150(2) 0.1295(18) -0.0089(16) 0.0016(11) 0.0458(13)
O2A 0.0753(10) 0.0701(10) 0.0882(11) -0.0294(9) -0.0035(8) 0.0057(8)
O2B 0.0629(8) 0.1005(12) 0.0587(8) -0.0022(8) -0.0034(7) 0.0065(8)
O3A 0.0403(6) 0.0496(7) 0.0783(9) 0.0089(6) -0.0114(6) -0.0047(5)
O3B 0.0418(6) 0.0549(8) 0.0670(8) -0.0101(6) -0.0120(5) 0.0106(5)

loop_
_atom_type_symbol
_atom_type_description
_atom_type_scat_dispersion_real
_atom_type_scat_dispersion_imag
_atom_type_scat_source
C C 0.0181 0.0091 'International Tables Vol C Tables 4.2.6.8 and 6.1.1.4'
H H 0.0000 0.0000 'International Tables Vol C Tables 4.2.6.8 and 6.1.1.4'
N N 0.0311 0.0180 'International Tables Vol C Tables 4.2.6.8 and 6.1.1.4'
O O 0.0492 0.0322 'International Tables Vol C Tables 4.2.6.8 and 6.1.1.4'

loop_
_geom_angle_atom_site_label_1
_geom_angle_atom_site_label_2
_geom_angle_atom_site_label_3
_geom_angle
C2A C1A C10A 113.42(16)
C2A C1A H1A1 108.9
C10A C1A H1A1 108.9
C2A C1A H1A2 108.9
C10A C1A H1A2 108.9
H1A1 C1A H1A2 107.7
C2B C1B C10B 113.88(18)
C2B C1B H1B1 108.8
C10B C1B H1B1 108.8
C2B C1B H1B2 108.8
C10B C1B H1B2 108.8
H1B1 C1B H1B2 107.7
C3A C2A C1A 111.3(2)
C3A C2A H2A1 109.4
C1A C2A H2A1 109.4
C3A C2A H2A2 109.4
C1A C2A H2A2 109.4
H2A1 C2A H2A2 108.0
C3B C2B C1B 111.0(2)
C3B C2B H2B1 109.4
C1B C2B H2B1 109.4
C3B C2B H2B2 109.4
C1B C2B H2B2 109.4
H2B1 C2B H2B2 108.0
C2A C3A C4A 113.34(17)
C2A C3A H3A1 108.9
C4A C3A H3A1 108.9
C2A C3A H3A2 108.9
C4A C3A H3A2 108.9
H3A1 C3A H3A2 107.7
C2B C3B C4B 113.4(2)
C2B C3B H3B1 108.9
C4B C3B H3B1 108.9
C2B C3B H3B2 108.9
C4B C3B H3B2 108.9
H3B1 C3B H3B2 107.7
C19A C4A C3A 112.89(19)
C19A C4A C18A 104.23(17)
C3A C4A C18A 108.52(18)
C19A C4A C5A 112.53(15)
C3A C4A C5A 108.74(16)
C18A C4A C5A 109.77(18)
C19B C4B C3B 108.86(19)
C19B C4B C18B 105.33(17)
C3B C4B C18B 107.83(19)
C19B C4B C5B 116.44(17)
C3B C4B C5B 108.19(17)
C18B C4B C5B 109.89(17)
C6A C5A C4A 116.10(14)
C6A C5A C10A 110.78(14)
C4A C5A C10A 115.34(16)
C6A C5A H5A 104.3
C4A C5A H5A 104.3
C10A C5A H5A 104.3
C6B C5B C10B 111.02(15)
C6B C5B C4B 116.44(15)
C10B C5B C4B 115.67(15)
C6B C5B H5B 103.9
C10B C5B H5B 103.9
C4B C5B H5B 103.9
C7A C6A C5A 110.66(15)
C7A C6A H6A1 109.5
C5A C6A H6A1 109.5
C7A C6A H6A2 109.5
C5A C6A H6A2 109.5
H6A1 C6A H6A2 108.1
C7B C6B C5B 109.69(16)
C7B C6B H6B1 109.7
C5B C6B H6B1 109.7
C7B C6B H6B2 109.7
C5B C6B H6B2 109.7
H6B1 C6B H6B2 108.2
C6A C7A C8A 113.65(15)
C6A C7A H7A1 108.8
C8A C7A H7A1 108.8
C6A C7A H7A2 108.8
C8A C7A H7A2 108.8
H7A1 C7A H7A2 107.7
C6B C7B C8B 114.11(14)
C6B C7B H7B1 108.7
C8B C7B H7B1 108.7
C6B C7B H7B2 108.7
C8B C7B H7B2 108.7
H7B1 C7B H7B2 107.6
C7A C8A C14A 111.80(15)
C7A C8A C15A 113.20(14)
C14A C8A C15A 99.92(14)
C7A C8A C9A 110.57(15)
C14A C8A C9A 108.58(14)
C15A C8A C9A 112.28(13)
C7B C8B C14B 110.48(15)
C7B C8B C9B 110.81(15)
C14B C8B C9B 108.06(14)
C7B C8B C15B 114.44(15)
C14B C8B C15B 100.58(13)
C9B C8B C15B 111.87(14)
C11A C9A C8A 110.19(15)
C11A C9A C10A 113.38(14)
C8A C9A C10A 116.44(13)
C11A C9A H9A 105.2
C8A C9A H9A 105.2
C10A C9A H9A 105.2
C11B C9B C8B 109.25(14)
C11B C9B C10B 114.23(15)
C8B C9B C10B 116.71(14)
C11B C9B H9B 105.2
C8B C9B H9B 105.2
C10B C9B H9B 105.2
C20A C10A C1A 108.06(16)
C20A C10A C5A 111.67(14)
C1A C10A C5A 108.18(15)
C20A C10A C9A 113.58(14)
C1A C10A C9A 107.64(14)
C5A C10A C9A 107.52(14)
C20B C10B C1B 109.27(17)
C20B C10B C5B 111.70(15)
C1B C10B C5B 108.44(15)
C20B C10B C9B 113.11(15)
C1B C10B C9B 107.01(15)
C5B C10B C9B 107.11(14)
C12A C11A C9A 113.46(16)
C12A C11A H11A 108.9
C9A C11A H11A 108.9
C12A C11A H11B 108.9
C9A C11A H11B 108.9
H11A C11A H11B 107.7
C12B C11B C9B 112.99(17)
C12B C11B H11C 109.0
C9B C11B H11C 109.0
C12B C11B H11D 109.0
C9B C11B H11D 109.0
H11C C11B H11D 107.8
C11A C12A C13A 112.70(14)
C11A C12A H12A 109.1
C13A C12A H12A 109.1
C11A C12A H12B 109.1
C13A C12A H12B 109.1
H12A C12A H12B 107.8
C11B C12B C13B 113.43(16)
C11B C12B H12C 108.9
C13B C12B H12C 108.9
C11B C12B H12D 108.9
C13B C12B H12D 108.9
H12C C12B H12D 107.7
C16A C13A C17A 113.63(16)
C16A C13A C14A 100.01(13)
C17A C13A C14A 115.43(17)
C16A C13A C12A 107.79(14)
C17A C13A C12A 111.84(15)
C14A C13A C12A 107.24(16)
C16B C13B C14B 99.51(15)
C16B C13B C17B 114.38(15)
C14B C13B C17B 114.97(18)
C16B C13B C12B 108.37(15)
C14B C13B C12B 107.88(16)
C17B C13B C12B 110.96(18)
C13A C14A C8A 103.89(14)
C13A C14A H14A 111.0
C8A C14A H14A 111.0
C13A C14A H14B 111.0
C8A C14A H14B 111.0
H14A C14A H14B 109.0
C13B C14B C8B 104.05(14)
C13B C14B H14C 110.9
C8B C14B H14C 110.9
C13B C14B H14D 110.9
C8B C14B H14D 110.9
H14C C14B H14D 109.0
C16A C15A C8A 104.81(13)
C16A C15A H15A 110.8
C8A C15A H15A 110.8
C16A C15A H15B 110.8
C8A C15A H15B 110.8
H15A C15A H15B 108.9
C16B C15B C8B 104.81(13)
C16B C15B H15C 110.8
C8B C15B H15C 110.8
C16B C15B H15D 110.8
C8B C15B H15D 110.8
H15C C15B H15D 108.9
N1A C16A C15A 129.86(14)
N1A C16A C13A 120.64(15)
C15A C16A C13A 109.50(15)
N1B C16B C15B 130.06(15)
N1B C16B C13B 120.57(16)
C15B C16B C13B 109.24(15)
C13A C17A H17A 109.5
C13A C17A H17B 109.5
H17A C17A H17B 109.5
C13A C17A H17C 109.5
H17A C17A H17C 109.5
H17B C17A H17C 109.5
C13B C17B H17D 109.5
C13B C17B H17E 109.5
H17D C17B H17E 109.5
C13B C17B H17F 109.5
H17D C17B H17F 109.5
H17E C17B H17F 109.5
C4A C18A H18A 109.5
C4A C18A H18B 109.5
H18A C18A H18B 109.5
C4A C18A H18C 109.5
H18A C18A H18C 109.5
H18B C18A H18C 109.5
C4B C18B H18D 109.5
C4B C18B H18E 109.5
H18D C18B H18E 109.5
C4B C18B H18F 109.5
H18D C18B H18F 109.5
H18E C18B H18F 109.5
O1A C19A O2A 121.3(2)
O1A C19A C4A 124.69(19)
O2A C19A C4A 114.04(17)
O1B C19B O2B 122.4(2)
O1B C19B C4B 124.6(2)
O2B C19B C4B 112.96(18)
C10A C20A H20A 109.5
C10A C20A H20B 109.5
H20A C20A H20B 109.5
C10A C20A H20C 109.5
H20A C20A H20C 109.5
H20B C20A H20C 109.5
C10B C20B H20D 109.5
C10B C20B H20E 109.5
H20D C20B H20E 109.5
C10B C20B H20F 109.5
H20D C20B H20F 109.5
H20E C20B H20F 109.5
O2A C21A H21A 109.5
O2A C21A H21B 109.5
H21A C21A H21B 109.5
O2A C21A H21C 109.5
H21A C21A H21C 109.5
H21B C21A H21C 109.5
O2B C21B H21D 109.5
O2B C21B H21E 109.5
H21D C21B H21E 109.5
O2B C21B H21F 109.5
H21D C21B H21F 109.5
H21E C21B H21F 109.5
O3A C22A N2A 123.67(15)
O3A C22A C25A 119.66(15)
N2A C22A C25A 116.67(14)
O3B C22B N2B 122.89(15)
O3B C22B C25B 119.79(15)
N2B C22B C25B 117.32(13)
N3A C23A C24A 124.7(2)
N3A C23A H23A 117.6
C24A C23A H23A 117.6
N3B C23B C24B 124.30(19)
N3B C23B H23B 117.8
C24B C23B H23B 117.8
C25A C24A C23A 118.1(2)
C25A C24A H24A 121.0
C23A C24A H24A 121.0
C25B C24B C23B 118.08(18)
C25B C24B H24B 121.0
C23B C24B H24B 121.0
C24A C25A C26A 117.80(16)
C24A C25A C22A 123.65(16)
C26A C25A C22A 118.51(16)
C26B C25B C24B 118.00(15)
C26B C25B C22B 117.79(15)
C24B C25B C22B 124.22(16)
C25A C26A C27A 119.52(19)
C25A C26A H26A 120.2
C27A C26A H26A 120.2
C25B C26B C27B 119.09(17)
C25B C26B H26B 120.5
C27B C26B H26B 120.5
N3A C27A C26A 123.6(2)
N3A C27A H27A 118.2
C26A C27A H27A 118.2
N3B C27B C26B 123.98(19)
N3B C27B H27B 118.0
C26B C27B H27B 118.0
C16A N1A N2A 115.83(14)
C16B N1B N2B 115.05(14)
C22A N2A N1A 117.05(14)
C22A N2A H2A 122.0(13)
N1A N2A H2A 120.1(13)
C22B N2B N1B 116.92(13)
C22B N2B H2B 125.3(15)
N1B N2B H2B 113.5(15)
C27A N3A C23A 116.26(18)
C27B N3B C23B 116.50(17)
C19A O2A C21A 115.8(2)
C19B O2B C21B 117.06(19)

loop_
_geom_bond_atom_site_label_1
_geom_bond_atom_site_label_2
_geom_bond_distance
C1A C2A 1.523(3)
C1A C10A 1.545(2)
C1A H1A1 0.9700
C1A H1A2 0.9700
C1B C2B 1.523(3)
C1B C10B 1.544(3)
C1B H1B1 0.9700
C1B H1B2 0.9700
C2A C3A 1.518(3)
C2A H2A1 0.9700
C2A H2A2 0.9700
C2B C3B 1.513(4)
C2B H2B1 0.9700
C2B H2B2 0.9700
C3A C4A 1.536(3)
C3A H3A1 0.9700
C3A H3A2 0.9700
C3B C4B 1.536(3)
C3B H3B1 0.9700
C3B H3B2 0.9700
C4A C19A 1.526(3)
C4A C18A 1.552(3)
C4A C5A 1.553(3)
C4B C19B 1.524(3)
C4B C18B 1.542(3)
C4B C5B 1.558(3)
C5A C6A 1.527(3)
C5A C10A 1.559(2)
C5A H5A 0.9800
C5B C6B 1.524(3)
C5B C10B 1.556(2)
C5B H5B 0.9800
C6A C7A 1.517(3)
C6A H6A1 0.9700
C6A H6A2 0.9700
C6B C7B 1.511(3)
C6B H6B1 0.9700
C6B H6B2 0.9700
C7A C8A 1.524(2)
C7A H7A1 0.9700
C7A H7A2 0.9700
C7B C8B 1.523(3)
C7B H7B1 0.9700
C7B H7B2 0.9700
C8A C14A 1.537(3)
C8A C15A 1.543(2)
C8A C9A 1.549(2)
C8B C14B 1.538(2)
C8B C9B 1.550(2)
C8B C15B 1.554(2)
C9A C11A 1.539(2)
C9A C10A 1.565(3)
C9A H9A 0.9800
C9B C11B 1.536(3)
C9B C10B 1.569(2)
C9B H9B 0.9800
C10A C20A 1.542(2)
C10B C20B 1.533(3)
C11A C12A 1.525(3)
C11A H11A 0.9700
C11A H11B 0.9700
C11B C12B 1.535(3)
C11B H11C 0.9700
C11B H11D 0.9700
C12A C13A 1.533(3)
C12A H12A 0.9700
C12A H12B 0.9700
C12B C13B 1.539(3)
C12B H12C 0.9700
C12B H12D 0.9700
C13A C16A 1.522(2)
C13A C17A 1.523(3)
C13A C14A 1.529(3)
C13B C16B 1.521(2)
C13B C14B 1.523(3)
C13B C17B 1.525(3)
C14A H14A 0.9700
C14A H14B 0.9700
C14B H14C 0.9700
C14B H14D 0.9700
C15A C16A 1.505(2)
C15A H15A 0.9700
C15A H15B 0.9700
C15B C16B 1.514(3)
C15B H15C 0.9700
C15B H15D 0.9700
C16A N1A 1.268(2)
C16B N1B 1.268(2)
C17A H17A 0.9600
C17A H17B 0.9600
C17A H17C 0.9600
C17B H17D 0.9600
C17B H17E 0.9600
C17B H17F 0.9600
C18A H18A 0.9600
C18A H18B 0.9600
C18A H18C 0.9600
C18B H18D 0.9600
C18B H18E 0.9600
C18B H18F 0.9600
C19A O1A 1.210(2)
C19A O2A 1.333(3)
C19B O1B 1.196(3)
C19B O2B 1.331(3)
C20A H20A 0.9600
C20A H20B 0.9600
C20A H20C 0.9600
C20B H20D 0.9600
C20B H20E 0.9600
C20B H20F 0.9600
C21A O2A 1.441(3)
C21A H21A 0.9600
C21A H21B 0.9600
C21A H21C 0.9600
C21B O2B 1.444(3)
C21B H21D 0.9600
C21B H21E 0.9600
C21B H21F 0.9600
C22A O3A 1.229(2)
C22A N2A 1.341(2)
C22A C25A 1.497(2)
C22B O3B 1.2273(19)
C22B N2B 1.336(2)
C22B C25B 1.500(2)
C23A N3A 1.322(3)
C23A C24A 1.388(3)
C23A H23A 0.9300
C23B N3B 1.327(3)
C23B C24B 1.394(3)
C23B H23B 0.9300
C24A C25A 1.373(3)
C24A H24A 0.9300
C24B C25B 1.382(2)
C24B H24B 0.9300
C25A C26A 1.377(3)
C25B C26B 1.379(3)
C26A C27A 1.380(3)
C26A H26A 0.9300
C26B C27B 1.385(3)
C26B H26B 0.9300
C27A N3A 1.321(3)
C27A H27A 0.9300
C27B N3B 1.319(3)
C27B H27B 0.9300
N1A N2A 1.4021(18)
N1B N2B 1.4152(19)
N2A H2A 0.88(2)
N2B H2B 0.88(2)

loop_
_geom_torsion_atom_site_label_1
_geom_torsion_atom_site_label_2
_geom_torsion_atom_site_label_3
_geom_torsion_atom_site_label_4
_geom_torsion
C10A C1A C2A C3A 56.1(3)
C10B C1B C2B C3B 55.7(3)
C1A C2A C3A C4A -56.1(3)
C1B C2B C3B C4B -57.2(3)
C2A C3A C4A C19A -72.2(3)
C2A C3A C4A C18A 172.8(2)
C2A C3A C4A C5A 53.4(3)
C2B C3B C4B C19B -72.9(3)
C2B C3B C4B C18B 173.3(2)
C2B C3B C4B C5B 54.5(3)
C19A C4A C5A C6A -59.2(2)
C3A C4A C5A C6A 174.96(18)
C18A C4A C5A C6A 56.4(2)
C19A C4A C5A C10A 72.8(2)
C3A C4A C5A C10A -53.0(2)
C18A C4A C5A C10A -171.63(17)
C19B C4B C5B C6B -63.1(2)
C3B C4B C5B C6B 173.99(19)
C18B C4B C5B C6B 56.5(2)
C19B C4B C5B C10B 70.0(2)
C3B C4B C5B C10B -52.9(2)
C18B C4B C5B C10B -170.39(17)
C4A C5A C6A C7A -164.12(16)
C10A C5A C6A C7A 61.8(2)
C10B C5B C6B C7B 63.5(2)
C4B C5B C6B C7B -161.34(16)
C5A C6A C7A C8A -57.7(2)
C5B C6B C7B C8B -58.2(2)
C6A C7A C8A C14A 170.07(16)
C6A C7A C8A C15A -78.0(2)
C6A C7A C8A C9A 49.0(2)
C6B C7B C8B C14B 167.88(16)
C6B C7B C8B C9B 48.1(2)
C6B C7B C8B C15B -79.47(19)
C7A C8A C9A C11A -178.21(15)
C14A C8A C9A C11A 58.79(18)
C15A C8A C9A C11A -50.73(18)
C7A C8A C9A C10A -47.29(19)
C14A C8A C9A C10A -170.28(14)
C15A C8A C9A C10A 80.20(18)
C7B C8B C9B C11B -176.77(15)
C14B C8B C9B C11B 62.05(18)
C15B C8B C9B C11B -47.76(19)
C7B C8B C9B C10B -45.3(2)
C14B C8B C9B C10B -166.46(15)
C15B C8B C9B C10B 83.72(19)
C2A C1A C10A C20A 68.0(2)
C2A C1A C10A C5A -53.0(2)
C2A C1A C10A C9A -168.93(18)
C6A C5A C10A C20A 68.4(2)
C4A C5A C10A C20A -66.08(19)
C6A C5A C10A C1A -172.84(16)
C4A C5A C10A C1A 52.7(2)
C6A C5A C10A C9A -56.86(18)
C4A C5A C10A C9A 168.68(14)
C11A C9A C10A C20A 56.43(18)
C8A C9A C10A C20A -72.98(18)
C11A C9A C10A C1A -63.15(18)
C8A C9A C10A C1A 167.44(15)
C11A C9A C10A C5A -179.49(13)
C8A C9A C10A C5A 51.10(18)
C2B C1B C10B C20B 70.3(3)
C2B C1B C10B C5B -51.7(3)
C2B C1B C10B C9B -166.9(2)
C6B C5B C10B C20B 66.56(19)
C4B C5B C10B C20B -69.0(2)
C6B C5B C10B C1B -172.97(17)
C4B C5B C10B C1B 51.5(2)
C6B C5B C10B C9B -57.80(19)
C4B C5B C10B C9B 166.64(15)
C11B C9B C10B C20B 55.5(2)
C8B C9B C10B C20B -73.62(19)
C11B C9B C10B C1B -64.9(2)
C8B C9B C10B C1B 166.00(17)
C11B C9B C10B C5B 179.01(15)
C8B C9B C10B C5B 49.87(19)
C8A C9A C11A C12A -45.66(19)
C10A C9A C11A C12A -178.18(13)
C8B C9B C11B C12B -47.7(2)
C10B C9B C11B C12B 179.49(15)
C9A C11A C12A C13A 46.7(2)
C9B C11B C12B C13B 46.0(2)
C11A C12A C13A C16A 47.8(2)
C11A C12A C13A C17A 173.36(16)
C11A C12A C13A C14A -59.14(19)
C11B C12B C13B C16B 50.4(2)
C11B C12B C13B C14B -56.4(2)
C11B C12B C13B C17B 176.81(17)
C16A C13A C14A C8A -42.21(17)
C17A C13A C14A C8A -164.53(16)
C12A C13A C14A C8A 70.10(16)
C7A C8A C14A C13A 166.51(15)
C15A C8A C14A C13A 46.46(16)
C9A C8A C14A C13A -71.24(17)
C16B C13B C14B C8B -44.76(17)
C17B C13B C14B C8B -167.42(16)
C12B C13B C14B C8B 68.19(17)
C7B C8B C14B C13B 165.99(15)
C9B C8B C14B C13B -72.64(17)
C15B C8B C14B C13B 44.72(18)
C7A C8A C15A C16A -150.56(15)
C14A C8A C15A C16A -31.54(16)
C9A C8A C15A C16A 83.37(16)
C7B C8B C15B C16B -144.45(15)
C14B C8B C15B C16B -26.04(17)
C9B C8B C15B C16B 88.47(16)
C8A C15A C16A N1A -173.39(18)
C8A C15A C16A C13A 6.27(18)
C17A C13A C16A N1A -34.9(2)
C14A C13A C16A N1A -158.44(17)
C12A C13A C16A N1A 89.7(2)
C17A C13A C16A C15A 145.46(17)
C14A C13A C16A C15A 21.87(18)
C12A C13A C16A C15A -90.01(17)
C8B C15B C16B N1B 174.81(19)
C8B C15B C16B C13B -1.04(18)
C14B C13B C16B N1B -148.44(18)
C17B C13B C16B N1B -25.4(3)
C12B C13B C16B N1B 99.0(2)
C14B C13B C16B C15B 27.87(18)
C17B C13B C16B C15B 150.95(19)
C12B C13B C16B C15B -84.69(19)
C3A C4A C19A O1A 175.0(2)
C18A C4A C19A O1A -67.4(3)
C5A C4A C19A O1A 51.5(3)
C3A C4A C19A O2A -6.3(2)
C18A C4A C19A O2A 111.3(2)
C5A C4A C19A O2A -129.80(18)
C3B C4B C19B O1B -13.0(3)
C18B C4B C19B O1B 102.4(3)
C5B C4B C19B O1B -135.5(3)
C3B C4B C19B O2B 170.82(19)
C18B C4B C19B O2B -73.8(2)
C5B C4B C19B O2B 48.3(3)
N3A C23A C24A C25A 1.0(4)
N3B C23B C24B C25B -1.0(3)
C23A C24A C25A C26A 0.9(3)
C23A C24A C25A C22A 178.73(19)
O3A C22A C25A C24A -142.99(19)
N2A C22A C25A C24A 36.1(2)
O3A C22A C25A C26A 34.8(2)
N2A C22A C25A C26A -146.16(17)
C23B C24B C25B C26B -1.2(3)
C23B C24B C25B C22B 179.21(17)
O3B C22B C25B C26B -35.5(2)
N2B C22B C25B C26B 144.19(17)
O3B C22B C25B C24B 144.09(18)
N2B C22B C25B C24B -36.2(2)
C24A C25A C26A C27A -1.9(3)
C22A C25A C26A C27A -179.85(17)
C24B C25B C26B C27B 2.2(3)
C22B C25B C26B C27B -178.18(16)
C25A C26A C27A N3A 1.2(3)
C25B C26B C27B N3B -1.2(3)
C15A C16A N1A N2A -1.7(3)
C13A C16A N1A N2A 178.65(15)
C15B C16B N1B N2B 9.7(3)
C13B C16B N1B N2B -174.84(16)
O3A C22A N2A N1A -4.8(3)
C25A C22A N2A N1A 176.16(14)
C16A N1A N2A C22A 179.90(16)
O3B C22B N2B N1B 19.0(3)
C25B C22B N2B N1B -160.68(15)
C16B N1B N2B C22B -151.81(17)
C26A C27A N3A C23A 0.7(4)
C24A C23A N3A C27A -1.8(4)
C26B C27B N3B C23B -0.9(3)
C24B C23B N3B C27B 2.0(3)
O1A C19A O2A C21A -1.5(3)
C4A C19A O2A C21A 179.8(2)
O1B C19B O2B C21B 2.5(4)
C4B C19B O2B C21B 178.8(2)
